data_7058873
loop_
_publ_author_name
'Du, Rongkai'
'Xu, Juan'
'Zhang, Lei'
'Ning, Lifeng'
'Li, Shan'

_publ_section_title
;
 Ethinyl estradiol cocrystals assembled by chain structures: improvement
 in stability and solubility
;
_journal_issue 43
_journal_name_full 'New Journal of Chemistry'
_journal_page_first 16889
_journal_paper_doi 10.1039/C9NJ04147H
_journal_volume 43
_journal_year 2019
_chemical_absolute_configuration syn
_chemical_formula_moiety 'C20 H24 O2, H2 O, C8 H12 N2'
_chemical_formula_sum 'C28 H38 N2 O3'
_chemical_formula_weight 450.60
_space_group_crystal_system monoclinic
_space_group_IT_number 5
_space_group_name_Hall 'C 2y'
_space_group_name_H-M_alt 'C 1 2 1'
_symmetry_space_group_name_Hall 'C 2y'
_symmetry_space_group_name_H-M 'C 1 2 1'
_atom_sites_solution_hydrogens mixed
_audit_creation_date 2019-07-03
_audit_creation_method
;
Olex2 1.2
(compiled 2018.05.29 svn.r3508 for OlexSys, GUI svn.r5506)
;
_audit_update_record
;
2019-09-14 deposited with the CCDC.    2019-10-03 downloaded from the CCDC.
;
_cell_angle_alpha 90
_cell_angle_beta 94.771(5)
_cell_angle_gamma 90
_cell_formula_units_Z 8
_cell_length_a 7.3836(5)
_cell_length_b 21.3958(14)
_cell_length_c 32.4582(19)
_cell_measurement_reflns_used 4555
_cell_measurement_temperature 173.00(10)
_cell_measurement_theta_max 27.9240
_cell_measurement_theta_min 3.5910
_cell_volume 5109.9(6)
_computing_cell_refinement 'CrysAlisPro 1.171.38.41 (Rigaku OD, 2015)'
_computing_data_collection 'CrysAlisPro 1.171.38.41 (Rigaku OD, 2015)'
_computing_data_reduction 'CrysAlisPro 1.171.38.41 (Rigaku OD, 2015)'
_computing_molecular_graphics 'Olex2 (Dolomanov et al., 2009)'
_computing_publication_material 'Olex2 (Dolomanov et al., 2009)'
_computing_structure_refinement 'ShelXL (Sheldrick, 2015)'
_computing_structure_solution 'ShelXT (Sheldrick, 2015)'
_diffrn_ambient_environment N~2~
_diffrn_ambient_temperature 173.00(10)
_diffrn_detector 'CCD plate'
_diffrn_detector_area_resol_mean 16.1213
_diffrn_detector_type Eos
_diffrn_measured_fraction_theta_full 0.996
_diffrn_measured_fraction_theta_max 0.858
_diffrn_measurement_details
;
List of Runs (angles in degrees, time in seconds):

  # Type    Start    End  Width  t~exp~   \w     \q     \k     \f   Frames
#--------------------------------------------------------------------------
  1  \w    -15.00  20.20   0.80    5.00    --  -16.28 -99.00 120.00   44
  2  \w     30.00  55.60   0.80    5.00    --   15.49-119.00  36.00   32
  3  \w     30.00  57.20   0.80    5.00    --   15.49-157.00-118.00   34
  4  \w     -3.00  85.00   0.80    5.00    --   15.49  38.00 150.00  110
  5  \w     42.00  69.20   0.80    5.00    --   15.49 178.00   0.00   34
  6  \w     38.00  83.60   0.80    5.00    --   15.49 178.00 -60.00   57
  7  \w     60.00  84.80   0.80    5.00    --   15.49 178.00-150.00   31
  8  \w    -88.00 -63.20   0.80    5.00    --  -16.28 157.00 -83.00   31
  9  \w    -25.00  15.00   0.80    5.00    --  -16.28 -99.00 -90.00   50
;
_diffrn_measurement_device 'four-circle diffractometer'
_diffrn_measurement_device_type 'Xcalibur, Eos, Gemini'
_diffrn_measurement_method '\w scans'
_diffrn_orient_matrix_type 'CrysAlisPro convention (1999,Acta A55,543-557)'
_diffrn_orient_matrix_UB_11 0.0185237000
_diffrn_orient_matrix_UB_12 -0.0318453000
_diffrn_orient_matrix_UB_13 -0.0040768000
_diffrn_orient_matrix_UB_21 0.0010993000
_diffrn_orient_matrix_UB_22 0.0069257000
_diffrn_orient_matrix_UB_23 -0.0213413000
_diffrn_orient_matrix_UB_31 0.0946091000
_diffrn_orient_matrix_UB_32 0.0061190000
_diffrn_orient_matrix_UB_33 0.0029077000
_diffrn_radiation_monochromator graphite
_diffrn_radiation_probe x-ray
_diffrn_radiation_type MoK\a
_diffrn_radiation_wavelength 0.71073
_diffrn_reflns_av_R_equivalents 0.0309
_diffrn_reflns_av_unetI/netI 0.0645
_diffrn_reflns_Laue_measured_fraction_full 0.996
_diffrn_reflns_Laue_measured_fraction_max 0.858
_diffrn_reflns_limit_h_max 9
_diffrn_reflns_limit_h_min -10
_diffrn_reflns_limit_k_max 29
_diffrn_reflns_limit_k_min -25
_diffrn_reflns_limit_l_max 44
_diffrn_reflns_limit_l_min -41
_diffrn_reflns_number 19064
_diffrn_reflns_point_group_measured_fraction_full 0.889
_diffrn_reflns_point_group_measured_fraction_max 0.729
_diffrn_reflns_theta_full 25.242
_diffrn_reflns_theta_max 29.372
_diffrn_reflns_theta_min 3.357
_diffrn_source 'fine-focus sealed X-ray tube'
_diffrn_source_type 'Enhance (Mo) X-ray Source'
_exptl_absorpt_coefficient_mu 0.076
_exptl_absorpt_correction_T_max 1.00000
_exptl_absorpt_correction_T_min 0.73443
_exptl_absorpt_correction_type multi-scan
_exptl_absorpt_process_details
;
CrysAlisPro 1.171.38.41 (Rigaku Oxford Diffraction, 2015)
Empirical absorption correction using spherical harmonics,
 implemented in SCALE3 ABSPACK scaling algorithm.
;
_exptl_crystal_colour 'clear light colourless'
_exptl_crystal_colour_lustre clear
_exptl_crystal_colour_modifier light
_exptl_crystal_colour_primary colourless
_exptl_crystal_density_diffrn 1.171
_exptl_crystal_description block
_exptl_crystal_F_000 1952
_exptl_crystal_size_max 0.31
_exptl_crystal_size_mid 0.22
_exptl_crystal_size_min 0.1
_refine_diff_density_max 0.377
_refine_diff_density_min -0.357
_refine_diff_density_rms 0.046
_refine_ls_abs_structure_details
;
 Flack x determined using 2181 quotients [(I+)-(I-)]/[(I+)+(I-)]
 (Parsons and Flack (2004), Acta Cryst. A60, s61).
;
_refine_ls_abs_structure_Flack -0.7(7)
_refine_ls_extinction_method none
_refine_ls_goodness_of_fit_ref 1.034
_refine_ls_hydrogen_treatment mixed
_refine_ls_matrix_type full
_refine_ls_number_parameters 623
_refine_ls_number_reflns 10272
_refine_ls_number_restraints 4
_refine_ls_restrained_S_all 1.055
_refine_ls_R_factor_all 0.1026
_refine_ls_R_factor_gt 0.0680
_refine_ls_shift/su_max 0.000
_refine_ls_shift/su_mean 0.000
_refine_ls_structure_factor_coef Fsqd
_refine_ls_weighting_details
;
 w=1/[\s^2^(Fo^2^)+(0.0730P)^2^+2.1477P]
 where P=(Fo^2^+2Fc^2^)/3
;
_refine_ls_weighting_scheme calc
_refine_ls_wR_factor_gt 0.1513
_refine_ls_wR_factor_ref 0.1789
_reflns_Friedel_coverage 0.657
_reflns_Friedel_fraction_full 0.774
_reflns_Friedel_fraction_max 0.593
_reflns_number_gt 6979
_reflns_number_total 10272
_reflns_threshold_expression 'I > 2\s(I)'
_cod_data_source_file c9nj04147h2.cif
_cod_data_source_block EE-TET-H2O
_cod_depositor_comments 'Adding full bibliography for 7058869--7058873.cif.'
_cod_database_code 7058873
_shelxl_version_number 2013-2
_shelx_space_group_comment
;
The symmetry employed for this shelxl refinement is uniquely defined
by the following loop, which should always be used as a source of
symmetry information in preference to the above space-group names.
They are only intended as comments.
;
_shelx_estimated_absorpt_t_max 0.992
_shelx_estimated_absorpt_t_min 0.977
_reflns_odcompleteness_completeness 99.64
_reflns_odcompleteness_iscentric 1
_reflns_odcompleteness_theta 26.32
_olex2_refinement_description
;
1. Fixed Uiso
 At 1.2 times of:
  All C(H) groups, All C(H,H) groups
 At 1.5 times of:
  All C(H,H,H) groups, All O(H) groups, All O(H,H) groups
2. Restrained distances
 H4XA-H1AA_$1
 2.1 with sigma of 0.005
 H3XB-H1AA
 2.1 with sigma of 0.005
 H1BA-H1XA_$2
 2.1 with sigma of 0.005
3. Others
 Fixed Sof: H1XA(0.5) H1XB(0.5) H3XA(0.5) H3XB(0.5) H2XA(0.5) H2XB(0.5)
 O4X(0.5) H4XA(0.5) H4XB(0.5)
4.a Riding coordinates:
 O1X(H1XA,H1XB), O3X(H3XA,H3XB), O2X(H2XA,H2XB), O4X(H4XA,H4XB)
4.b Ternary CH refined with riding coordinates:
 C8A(H8A), C9A(H9A), C14A(H14A), C8B(H8B), C9B(H9B), C14B(H14B)
4.c Secondary CH2 refined with riding coordinates:
 C6A(H6AA,H6AB), C7A(H7AB,H7AA), C11A(H11A,H11B), C12A(H12A,H12B), C15A(H15A,
 H15B), C16A(H16A,H16B), C6B(H6BA,H6BB), C7B(H7BA,H7BB), C11B(H11C,H11D),
 C12B(H12C,H12D), C15B(H15D,H15C), C16B(H16C,H16D)
4.d Aromatic/amide H refined with riding coordinates:
 C1A(H1A), C2A(H2A), C4A(H4A), C1B(H1B), C2B(H2B), C4B(H4B)
4.e Idealised Me refined as rotating group:
 C18A(H18A,H18B,H18C), C18B(H18D,H18E,H18F), C28A(H28A,H28B,H28C), C29A(H29A,
 H29B,H29C), C26A(H26A,H26B,H26C), C27A(H27A,H27B,H27C), C26B(H26D,H26E,H26F),
 C29B(H29D,H29E,H29F), C27B(H27D,H27E,H27F), C28B(H28D,H28E,H28F)
4.f Idealised tetrahedral OH refined as rotating group:
 O1A(H1AA), O1B(H1BA)
4.g :
 C21A(H21A), C21B(H21B)
;
_olex2_submission_special_instructions 'No special instructions were received'
_oxdiff_exptl_absorpt_empirical_details
;
Empirical correction (ABSPACK) includes:
- Absorption correction using spherical harmonics
- Frame scaling
;
_oxdiff_exptl_absorpt_empirical_full_max 2.062
_oxdiff_exptl_absorpt_empirical_full_min 0.580

loop_
_space_group_symop_operation_xyz
'x, y, z'
'-x, y, -z'
'x+1/2, y+1/2, z'
'-x+1/2, y+1/2, -z'

loop_
_atom_site_label
_atom_site_type_symbol
_atom_site_fract_x
_atom_site_fract_y
_atom_site_fract_z
_atom_site_U_iso_or_equiv
_atom_site_adp_type
_atom_site_occupancy
_atom_site_site_symmetry_order
_atom_site_calc_flag
_atom_site_refinement_flags_posn
_atom_site_refinement_flags_adp
_atom_site_refinement_flags_occupancy
_atom_site_disorder_assembly
_atom_site_disorder_group
C1A C 0.1072(6) 0.3910(2) 0.84299(14) 0.0460(11) Uani 1 1 d . . . . .
H1A H 0.0022 0.3950 0.8253 0.055 Uiso 1 1 calc R . . . .
O1A O 0.2457(5) 0.40078(15) 0.95289(9) 0.0509(8) Uani 1 1 d . . . . .
H1AA H 0.2731 0.4368 0.9594 0.076 Uiso 1 1 calc DGR . . . .
C2A C 0.0971(6) 0.3996(2) 0.88484(14) 0.0464(11) Uani 1 1 d . . . . .
H2A H -0.0137 0.4093 0.8949 0.056 Uiso 1 1 calc R . . . .
O2A O 0.2940(4) 0.38891(17) 0.61810(10) 0.0493(8) Uani 1 1 d . . . . .
H2AA H 0.345(8) 0.382(3) 0.5946(18) 0.072(18) Uiso 1 1 d . . . . .
C3A C 0.2493(6) 0.3939(2) 0.91149(13) 0.0396(10) Uani 1 1 d . . . . .
C4A C 0.4122(6) 0.3796(2) 0.89576(14) 0.0495(12) Uani 1 1 d . . . . .
H4A H 0.5167 0.3759 0.9137 0.059 Uiso 1 1 calc R . . . .
C5A C 0.4231(6) 0.3708(3) 0.85415(14) 0.0520(12) Uani 1 1 d . . . . .
C6A C 0.5972(8) 0.3538(4) 0.8360(2) 0.093(3) Uani 1 1 d . . . . .
H6AA H 0.6981 0.3625 0.8563 0.112 Uiso 1 1 calc R . . . .
H6AB H 0.5971 0.3093 0.8305 0.112 Uiso 1 1 calc R . . . .
C7A C 0.6260(6) 0.3871(3) 0.79821(16) 0.0622(15) Uani 1 1 d . . . . .
H7AB H 0.7125 0.3634 0.7836 0.075 Uiso 1 1 calc R . . . .
H7AA H 0.6823 0.4269 0.8057 0.075 Uiso 1 1 calc R . . . .
C8A C 0.4612(5) 0.3998(2) 0.76840(12) 0.0381(9) Uani 1 1 d . . . . .
H8A H 0.4364 0.4448 0.7687 0.046 Uiso 1 1 calc R . . . .
C9A C 0.2928(5) 0.3656(2) 0.78143(13) 0.0392(10) Uani 1 1 d . . . . .
H9A H 0.3196 0.3209 0.7790 0.047 Uiso 1 1 calc R . . . .
C10A C 0.2693(5) 0.3766(2) 0.82656(13) 0.0366(9) Uani 1 1 d . . . . .
C11A C 0.1261(6) 0.3774(3) 0.75196(13) 0.0505(13) Uani 1 1 d . . . . .
H11A H 0.0939 0.4213 0.7529 0.061 Uiso 1 1 calc R . . . .
H11B H 0.0249 0.3533 0.7607 0.061 Uiso 1 1 calc R . . . .
C12A C 0.1595(6) 0.3594(3) 0.70770(14) 0.0505(12) Uani 1 1 d . . . . .
H12A H 0.1778 0.3146 0.7062 0.061 Uiso 1 1 calc R . . . .
H12B H 0.0532 0.3700 0.6894 0.061 Uiso 1 1 calc R . . . .
C13A C 0.3250(5) 0.3930(2) 0.69332(13) 0.0368(9) Uani 1 1 d . . . . .
C14A C 0.4879(5) 0.3810(2) 0.72431(13) 0.0396(10) Uani 1 1 d . . . . .
H14A H 0.5058 0.3356 0.7248 0.048 Uiso 1 1 calc R . . . .
C15A C 0.6481(6) 0.4082(3) 0.70308(15) 0.0572(14) Uani 1 1 d . . . . .
H15A H 0.7610 0.3877 0.7126 0.069 Uiso 1 1 calc R . . . .
H15B H 0.6601 0.4527 0.7082 0.069 Uiso 1 1 calc R . . . .
C16A C 0.5977(6) 0.3949(3) 0.65656(14) 0.0505(12) Uani 1 1 d . . . . .
H16A H 0.6811 0.3647 0.6463 0.061 Uiso 1 1 calc R . . . .
H16B H 0.6031 0.4330 0.6406 0.061 Uiso 1 1 calc R . . . .
C17A C 0.4005(6) 0.3683(2) 0.65325(13) 0.0390(10) Uani 1 1 d . . . . .
C18A C 0.2827(8) 0.4629(2) 0.68715(16) 0.0580(14) Uani 1 1 d . . . . .
H18A H 0.3835 0.4832 0.6759 0.087 Uiso 1 1 calc GR . . . .
H18B H 0.2621 0.4815 0.7133 0.087 Uiso 1 1 calc GR . . . .
H18C H 0.1759 0.4677 0.6684 0.087 Uiso 1 1 calc GR . . . .
C20A C 0.4082(7) 0.2991(2) 0.65370(14) 0.0512(12) Uani 1 1 d . . . . .
C21A C 0.4172(9) 0.2443(3) 0.65295(17) 0.0714(17) Uani 1 1 d . . . . .
H21A H 0.4243 0.2010 0.6523 0.086 Uiso 1 1 calc R . . . .
C1B C 0.8407(7) 0.5772(2) 0.65935(15) 0.0491(12) Uani 1 1 d . . . . .
H1B H 0.9282 0.5594 0.6780 0.059 Uiso 1 1 calc R . . . .
O1B O 0.7678(6) 0.60779(17) 0.54850(12) 0.0716(12) Uani 1 1 d . . . . .
H1BA H 0.7305 0.5754 0.5372 0.107 Uiso 1 1 calc DGR . . . .
C2B C 0.8706(7) 0.5803(2) 0.61796(18) 0.0583(14) Uani 1 1 d . . . . .
H2B H 0.9789 0.5653 0.6091 0.070 Uiso 1 1 calc R . . . .
O2B O 0.6931(5) 0.64615(17) 0.88039(12) 0.0575(10) Uani 1 1 d . . . . .
H2BA H 0.645(7) 0.643(2) 0.9025(16) 0.047(14) Uiso 1 1 d . . . . .
C3B C 0.7416(7) 0.6052(2) 0.58998(17) 0.0515(13) Uani 1 1 d . . . . .
C4B C 0.5827(8) 0.6277(2) 0.60371(16) 0.0571(14) Uani 1 1 d . . . . .
H4B H 0.4934 0.6438 0.5847 0.069 Uiso 1 1 calc R . . . .
C5B C 0.5536(7) 0.6267(2) 0.64509(16) 0.0545(13) Uani 1 1 d . . . . .
C6B C 0.3862(10) 0.6557(5) 0.65927(19) 0.118(4) Uani 1 1 d . . . . .
H6BA H 0.3668 0.6948 0.6444 0.142 Uiso 1 1 calc R . . . .
H6BB H 0.2852 0.6285 0.6504 0.142 Uiso 1 1 calc R . . . .
C7B C 0.3743(11) 0.6684(4) 0.7007(2) 0.108(3) Uani 1 1 d . . . . .
H7BA H 0.2782 0.6425 0.7103 0.130 Uiso 1 1 calc R . . . .
H7BB H 0.3365 0.7116 0.7031 0.130 Uiso 1 1 calc R . . . .
C8B C 0.5432(8) 0.6588(2) 0.73028(16) 0.0577(14) Uani 1 1 d . . . . .
H8B H 0.6249 0.6944 0.7279 0.069 Uiso 1 1 calc R . . . .
C9B C 0.6409(6) 0.5993(2) 0.71852(15) 0.0445(11) Uani 1 1 d . . . . .
H9B H 0.5535 0.5653 0.7209 0.053 Uiso 1 1 calc R . . . .
C10B C 0.6807(6) 0.6006(2) 0.67341(15) 0.0448(11) Uani 1 1 d . . . . .
C11B C 0.8033(7) 0.5836(2) 0.74915(15) 0.0515(12) Uani 1 1 d . . . . .
H11C H 0.8973 0.6149 0.7471 0.062 Uiso 1 1 calc R . . . .
H11D H 0.8529 0.5434 0.7420 0.062 Uiso 1 1 calc R . . . .
C12B C 0.7500(7) 0.5813(2) 0.79371(16) 0.0523(12) Uani 1 1 d . . . . .
H12C H 0.6683 0.5464 0.7967 0.063 Uiso 1 1 calc R . . . .
H12D H 0.8580 0.5745 0.8123 0.063 Uiso 1 1 calc R . . . .
C13B C 0.6580(7) 0.6413(2) 0.80557(15) 0.0473(11) Uani 1 1 d . . . . .
C14B C 0.4960(7) 0.6540(2) 0.77413(16) 0.0561(13) Uani 1 1 d . . . . .
H14B H 0.4155 0.6177 0.7752 0.067 Uiso 1 1 calc R . . . .
C15B C 0.3980(11) 0.7085(3) 0.7937(2) 0.092(2) Uani 1 1 d . . . . .
H15D H 0.2687 0.7074 0.7855 0.110 Uiso 1 1 calc R . . . .
H15C H 0.4465 0.7483 0.7855 0.110 Uiso 1 1 calc R . . . .
C16B C 0.4344(9) 0.6985(3) 0.84070(17) 0.0705(16) Uani 1 1 d . . . . .
H16C H 0.3217 0.6905 0.8531 0.085 Uiso 1 1 calc R . . . .
H16D H 0.4917 0.7351 0.8537 0.085 Uiso 1 1 calc R . . . .
C17B C 0.5629(7) 0.6410(2) 0.84606(15) 0.0486(12) Uani 1 1 d . . . . .
C18B C 0.8008(9) 0.6941(3) 0.80840(18) 0.0752(19) Uani 1 1 d . . . . .
H18D H 0.8454 0.7004 0.7818 0.113 Uiso 1 1 calc GR . . . .
H18E H 0.8999 0.6828 0.8280 0.113 Uiso 1 1 calc GR . . . .
H18F H 0.7460 0.7320 0.8172 0.113 Uiso 1 1 calc GR . . . .
C20B C 0.4550(7) 0.5834(2) 0.84908(16) 0.0558(13) Uani 1 1 d . . . . .
C21B C 0.3648(9) 0.5386(3) 0.85184(19) 0.078(2) Uani 1 1 d . . . . .
H21B H 0.2934 0.5031 0.8540 0.094 Uiso 1 1 calc R . . . .
O1X O 0.0000 0.1648(3) 0.5000 0.115(3) Uani 1 2 d S T P . .
H1XA H 0.1046 0.1480 0.5020 0.173 Uiso 0.5 1 d DR . . . .
H1XB H 0.0056 0.2002 0.5119 0.173 Uiso 0.5 1 d R . . . .
N3A N 0.0000 0.2989(2) 0.5000 0.0454(13) Uani 1 2 d S T P . .
N4A N 0.0000 0.4275(2) 0.5000 0.0436(13) Uani 1 2 d S T P . .
C24A C -0.0378(6) 0.3309(2) 0.53349(14) 0.0419(11) Uani 1 1 d . . . . .
C25A C -0.0416(6) 0.3958(2) 0.53332(14) 0.0426(11) Uani 1 1 d . . . . .
C28A C -0.0741(8) 0.2942(2) 0.57132(16) 0.0559(13) Uani 1 1 d . . . . .
H28A H -0.1864 0.3080 0.5812 0.084 Uiso 1 1 calc GR . . . .
H28B H 0.0232 0.3007 0.5924 0.084 Uiso 1 1 calc GR . . . .
H28C H -0.0825 0.2506 0.5646 0.084 Uiso 1 1 calc GR . . . .
C29A C -0.0878(7) 0.4329(2) 0.56983(16) 0.0515(12) Uani 1 1 d . . . . .
H29A H -0.1958 0.4162 0.5802 0.077 Uiso 1 1 calc GR . . . .
H29B H -0.1083 0.4757 0.5618 0.077 Uiso 1 1 calc GR . . . .
H29C H 0.0108 0.4307 0.5910 0.077 Uiso 1 1 calc GR . . . .
N1A N 0.5000 0.0791(3) 1.0000 0.0518(15) Uani 1 2 d S T P . .
N2A N 0.5000 0.2080(2) 1.0000 0.0431(13) Uani 1 2 d S T P . .
O3X O 0.5000 0.3405(3) 1.0000 0.0856(19) Uani 1 2 d S T P . .
H3XA H 0.4535 0.3067 1.0079 0.128 Uiso 0.5 1 d R . . . .
H3XB H 0.4228 0.3598 0.9838 0.128 Uiso 0.5 1 d DR . . . .
C22A C 0.5330(6) 0.1109(2) 0.96613(17) 0.0503(13) Uani 1 1 d . . . . .
C23A C 0.5335(6) 0.1762(2) 0.96589(16) 0.0455(11) Uani 1 1 d . . . . .
C26A C 0.5666(8) 0.0745(3) 0.9285(2) 0.0695(16) Uani 1 1 d . . . . .
H26A H 0.5582 0.0306 0.9343 0.104 Uiso 1 1 calc GR . . . .
H26B H 0.6858 0.0839 0.9204 0.104 Uiso 1 1 calc GR . . . .
H26C H 0.4774 0.0855 0.9065 0.104 Uiso 1 1 calc GR . . . .
C27A C 0.5677(7) 0.2131(3) 0.92850(16) 0.0576(14) Uani 1 1 d . . . . .
H27A H 0.4732 0.2049 0.9070 0.086 Uiso 1 1 calc GR . . . .
H27B H 0.6829 0.2013 0.9192 0.086 Uiso 1 1 calc GR . . . .
H27C H 0.5691 0.2568 0.9352 0.086 Uiso 1 1 calc GR . . . .
N1B N 0.4389(5) 0.37048(18) 0.53890(11) 0.0405(9) Uani 1 1 d . . . . .
C22B C 0.4689(6) 0.3170(2) 0.51969(13) 0.0396(10) Uani 1 1 d . . . . .
C25B C 0.4675(6) 0.4248(2) 0.51934(14) 0.0408(10) Uani 1 1 d . . . . .
C26B C 0.4316(7) 0.2578(2) 0.54139(15) 0.0513(13) Uani 1 1 d . . . . .
H26D H 0.3667 0.2668 0.5651 0.077 Uiso 1 1 calc GR . . . .
H26E H 0.5444 0.2376 0.5501 0.077 Uiso 1 1 calc GR . . . .
H26F H 0.3597 0.2308 0.5230 0.077 Uiso 1 1 calc GR . . . .
C29B C 0.4305(7) 0.4845(2) 0.54126(16) 0.0498(12) Uani 1 1 d . . . . .
H29D H 0.5376 0.5101 0.5430 0.075 Uiso 1 1 calc GR . . . .
H29E H 0.3977 0.4752 0.5686 0.075 Uiso 1 1 calc GR . . . .
H29F H 0.3326 0.5064 0.5262 0.075 Uiso 1 1 calc GR . . . .
O2X O 0.0000 0.5585(3) 0.5000 0.122(3) Uani 1 2 d S T P . .
H2XA H 0.0618 0.5920 0.5011 0.183 Uiso 0.5 1 d R . . . .
H2XB H 0.0747 0.5300 0.4948 0.183 Uiso 0.5 1 d R . . . .
N2B N 0.5564(5) 0.64205(19) 0.96050(12) 0.0447(9) Uani 1 1 d . . . . .
C23B C 0.5295(6) 0.5880(2) 0.98026(15) 0.0423(11) Uani 1 1 d . . . . .
C24B C 0.5282(6) 0.6956(2) 0.98039(15) 0.0435(11) Uani 1 1 d . . . . .
C27B C 0.5667(7) 0.5290(2) 0.95816(17) 0.0556(14) Uani 1 1 d . . . . .
H27D H 0.6197 0.5387 0.9329 0.083 Uiso 1 1 calc GR . . . .
H27E H 0.4550 0.5067 0.9520 0.083 Uiso 1 1 calc GR . . . .
H27F H 0.6493 0.5037 0.9753 0.083 Uiso 1 1 calc GR . . . .
C28B C 0.5629(8) 0.7552(2) 0.95761(16) 0.0542(13) Uani 1 1 d . . . . .
H28D H 0.4562 0.7809 0.9564 0.081 Uiso 1 1 calc GR . . . .
H28E H 0.5919 0.7454 0.9300 0.081 Uiso 1 1 calc GR . . . .
H28F H 0.6628 0.7771 0.9718 0.081 Uiso 1 1 calc GR . . . .
O4X O 0.9903(9) 0.4469(3) 0.98424(18) 0.059(2) Uani 0.5 1 d . . . A -1
H4XA H 0.9316 0.4342 1.0041 0.088 Uiso 0.5 1 d DR . . A -1
H4XB H 0.9835 0.4865 0.9854 0.088 Uiso 0.5 1 d R . . A -1

loop_
_atom_site_aniso_label
_atom_site_aniso_U_11
_atom_site_aniso_U_22
_atom_site_aniso_U_33
_atom_site_aniso_U_23
_atom_site_aniso_U_13
_atom_site_aniso_U_12
C1A 0.038(2) 0.064(3) 0.038(2) -0.012(2) 0.0146(18) -0.016(2)
O1A 0.078(2) 0.0403(18) 0.0383(17) -0.0050(15) 0.0291(15) -0.0047(17)
C2A 0.041(2) 0.056(3) 0.046(3) -0.013(2) 0.024(2) -0.009(2)
O2A 0.0486(18) 0.068(2) 0.0328(17) -0.0080(16) 0.0114(14) 0.0019(16)
C3A 0.056(3) 0.031(2) 0.035(2) -0.0038(19) 0.0190(19) -0.007(2)
C4A 0.045(2) 0.069(4) 0.037(2) 0.004(2) 0.0156(19) -0.003(2)
C5A 0.047(3) 0.074(4) 0.038(2) 0.000(2) 0.020(2) 0.001(3)
C6A 0.053(3) 0.169(8) 0.063(4) 0.022(4) 0.030(3) 0.024(4)
C7A 0.038(2) 0.096(4) 0.055(3) 0.003(3) 0.018(2) -0.001(3)
C8A 0.035(2) 0.044(2) 0.037(2) -0.006(2) 0.0119(17) -0.0083(19)
C9A 0.037(2) 0.043(2) 0.040(2) -0.012(2) 0.0190(17) -0.0130(19)
C10A 0.036(2) 0.040(2) 0.036(2) -0.0126(18) 0.0177(17) -0.0106(18)
C11A 0.035(2) 0.078(4) 0.041(2) -0.020(2) 0.0184(18) -0.015(2)
C12A 0.040(2) 0.077(3) 0.037(2) -0.019(2) 0.0143(18) -0.015(2)
C13A 0.036(2) 0.040(2) 0.037(2) -0.0122(19) 0.0119(17) -0.0069(18)
C14A 0.032(2) 0.050(3) 0.039(2) -0.004(2) 0.0155(17) -0.0006(19)
C15A 0.040(2) 0.088(4) 0.046(3) -0.003(3) 0.021(2) -0.010(3)
C16A 0.042(2) 0.070(3) 0.042(3) -0.007(2) 0.0174(19) -0.011(2)
C17A 0.042(2) 0.038(2) 0.040(2) -0.009(2) 0.0190(18) -0.0037(19)
C18A 0.074(4) 0.052(3) 0.049(3) -0.014(2) 0.009(3) 0.016(3)
C20A 0.070(3) 0.049(3) 0.037(2) -0.010(2) 0.023(2) -0.010(2)
C21A 0.117(5) 0.047(3) 0.054(3) -0.014(3) 0.028(3) -0.003(3)
C1B 0.055(3) 0.040(3) 0.055(3) -0.021(2) 0.022(2) 0.000(2)
O1B 0.119(3) 0.044(2) 0.060(2) -0.0185(18) 0.055(2) -0.022(2)
C2B 0.056(3) 0.049(3) 0.075(4) -0.027(3) 0.035(3) -0.004(2)
O2B 0.068(2) 0.057(2) 0.052(2) -0.0137(19) 0.0318(19) -0.0198(19)
C3B 0.066(3) 0.034(2) 0.060(3) -0.014(2) 0.038(3) -0.007(2)
C4B 0.073(3) 0.052(3) 0.051(3) -0.004(2) 0.028(3) 0.009(3)
C5B 0.058(3) 0.058(3) 0.052(3) -0.001(3) 0.032(2) 0.013(2)
C6B 0.088(5) 0.225(10) 0.045(4) -0.020(5) 0.026(3) 0.074(6)
C7B 0.104(6) 0.155(8) 0.066(4) -0.028(4) 0.010(4) 0.077(5)
C8B 0.075(4) 0.048(3) 0.054(3) -0.009(2) 0.025(3) 0.012(3)
C9B 0.048(3) 0.035(2) 0.054(3) -0.007(2) 0.027(2) -0.003(2)
C10B 0.052(3) 0.034(2) 0.053(3) -0.012(2) 0.024(2) -0.006(2)
C11B 0.054(3) 0.051(3) 0.053(3) -0.012(2) 0.024(2) 0.000(2)
C12B 0.057(3) 0.047(3) 0.056(3) -0.006(2) 0.022(2) 0.000(2)
C13B 0.059(3) 0.035(2) 0.051(3) -0.009(2) 0.025(2) -0.011(2)
C14B 0.068(3) 0.048(3) 0.057(3) -0.009(2) 0.028(3) 0.010(2)
C15B 0.129(6) 0.084(5) 0.067(4) -0.021(4) 0.031(4) 0.044(4)
C16B 0.096(4) 0.062(4) 0.058(3) -0.014(3) 0.037(3) 0.012(3)
C17B 0.059(3) 0.040(3) 0.050(3) -0.010(2) 0.024(2) -0.012(2)
C18B 0.104(5) 0.065(4) 0.063(3) -0.024(3) 0.048(3) -0.050(3)
C20B 0.064(3) 0.053(3) 0.056(3) -0.010(2) 0.033(2) -0.015(3)
C21B 0.093(5) 0.073(4) 0.074(4) -0.020(3) 0.045(3) -0.044(4)
O1X 0.200(8) 0.040(3) 0.119(6) 0.000 0.095(6) 0.000
N3A 0.054(3) 0.031(3) 0.053(3) 0.000 0.016(3) 0.000
N4A 0.044(3) 0.029(3) 0.060(4) 0.000 0.017(3) 0.000
C24A 0.049(3) 0.033(2) 0.045(3) -0.004(2) 0.015(2) -0.002(2)
C25A 0.042(2) 0.034(2) 0.054(3) -0.005(2) 0.019(2) 0.0019(19)
C28A 0.075(4) 0.043(3) 0.054(3) -0.001(2) 0.029(3) -0.004(2)
C29A 0.055(3) 0.045(3) 0.056(3) -0.009(2) 0.018(2) 0.005(2)
N1A 0.041(3) 0.039(3) 0.079(4) 0.000 0.024(3) 0.000
N2A 0.047(3) 0.040(3) 0.046(3) 0.000 0.021(2) 0.000
O3X 0.101(5) 0.046(3) 0.114(5) 0.000 0.029(4) 0.000
C22A 0.045(3) 0.043(3) 0.067(3) -0.005(2) 0.026(2) -0.004(2)
C23A 0.038(2) 0.044(3) 0.057(3) 0.002(2) 0.019(2) -0.002(2)
C26A 0.071(4) 0.054(3) 0.087(4) -0.021(3) 0.035(3) 0.003(3)
C27A 0.064(3) 0.056(3) 0.056(3) -0.006(3) 0.023(3) -0.017(3)
N1B 0.043(2) 0.038(2) 0.042(2) -0.0041(17) 0.0155(16) -0.0027(16)
C22B 0.052(3) 0.035(2) 0.034(2) 0.0005(19) 0.014(2) 0.0014(19)
C25B 0.038(2) 0.035(2) 0.051(3) -0.006(2) 0.014(2) -0.0030(19)
C26B 0.074(4) 0.038(3) 0.044(3) 0.001(2) 0.019(2) -0.007(2)
C29B 0.056(3) 0.037(3) 0.059(3) -0.008(2) 0.020(2) 0.002(2)
O2X 0.082(4) 0.039(3) 0.260(10) 0.000 0.098(6) 0.000
N2B 0.045(2) 0.038(2) 0.054(2) -0.0052(19) 0.0212(17) -0.0062(17)
C23B 0.040(2) 0.033(2) 0.057(3) -0.002(2) 0.020(2) -0.0017(18)
C24B 0.043(3) 0.031(2) 0.059(3) 0.000(2) 0.017(2) -0.0049(18)
C27B 0.065(3) 0.038(3) 0.067(4) -0.010(2) 0.027(3) -0.001(2)
C28B 0.070(3) 0.039(3) 0.056(3) 0.001(2) 0.020(3) -0.011(2)
O4X 0.085(5) 0.039(4) 0.058(4) -0.001(3) 0.038(5) 0.001(4)

loop_
_atom_type_symbol
_atom_type_description
_atom_type_scat_dispersion_real
_atom_type_scat_dispersion_imag
_atom_type_scat_source
C C 0.0033 0.0016 'International Tables Vol C Tables 4.2.6.8 and 6.1.1.4'
H H 0.0000 0.0000 'International Tables Vol C Tables 4.2.6.8 and 6.1.1.4'
N N 0.0061 0.0033 'International Tables Vol C Tables 4.2.6.8 and 6.1.1.4'
O O 0.0106 0.0060 'International Tables Vol C Tables 4.2.6.8 and 6.1.1.4'

loop_
_geom_angle_atom_site_label_1
_geom_angle_atom_site_label_2
_geom_angle_atom_site_label_3
_geom_angle
_geom_angle_site_symmetry_1
_geom_angle_site_symmetry_3
C2A C1A H1A 119.0 . .
C2A C1A C10A 121.9(4) . .
C10A C1A H1A 119.0 . .
C3A O1A H1AA 109.5 . .
C1A C2A H2A 119.9 . .
C3A C2A C1A 120.2(4) . .
C3A C2A H2A 119.9 . .
C17A O2A H2AA 113(4) . .
O1A C3A C2A 122.4(4) . .
O1A C3A C4A 118.7(4) . .
C2A C3A C4A 118.8(4) . .
C3A C4A H4A 119.4 . .
C5A C4A C3A 121.2(4) . .
C5A C4A H4A 119.4 . .
C4A C5A C6A 122.7(5) . .
C4A C5A C10A 120.6(4) . .
C10A C5A C6A 116.7(4) . .
C5A C6A H6AA 108.8 . .
C5A C6A H6AB 108.8 . .
H6AA C6A H6AB 107.7 . .
C7A C6A C5A 113.8(5) . .
C7A C6A H6AA 108.8 . .
C7A C6A H6AB 108.8 . .
C6A C7A H7AB 107.9 . .
C6A C7A H7AA 107.9 . .
C6A C7A C8A 117.5(4) . .
H7AB C7A H7AA 107.2 . .
C8A C7A H7AB 107.9 . .
C8A C7A H7AA 107.9 . .
C7A C8A H8A 108.1 . .
C7A C8A C9A 111.4(4) . .
C7A C8A C14A 113.2(4) . .
C9A C8A H8A 108.1 . .
C14A C8A H8A 108.1 . .
C14A C8A C9A 107.8(3) . .
C8A C9A H9A 105.7 . .
C10A C9A C8A 110.8(3) . .
C10A C9A H9A 105.7 . .
C10A C9A C11A 115.7(3) . .
C11A C9A C8A 112.4(4) . .
C11A C9A H9A 105.7 . .
C1A C10A C5A 117.2(4) . .
C1A C10A C9A 125.6(4) . .
C5A C10A C9A 117.2(4) . .
C9A C11A H11A 109.3 . .
C9A C11A H11B 109.3 . .
C9A C11A C12A 111.5(4) . .
H11A C11A H11B 108.0 . .
C12A C11A H11A 109.3 . .
C12A C11A H11B 109.3 . .
C11A C12A H12A 109.3 . .
C11A C12A H12B 109.3 . .
H12A C12A H12B 108.0 . .
C13A C12A C11A 111.5(4) . .
C13A C12A H12A 109.3 . .
C13A C12A H12B 109.3 . .
C12A C13A C14A 109.1(4) . .
C12A C13A C17A 116.8(3) . .
C12A C13A C18A 109.8(4) . .
C14A C13A C17A 100.2(3) . .
C14A C13A C18A 113.0(4) . .
C18A C13A C17A 107.8(4) . .
C8A C14A C13A 114.9(3) . .
C8A C14A H14A 106.0 . .
C8A C14A C15A 119.3(4) . .
C13A C14A H14A 106.0 . .
C13A C14A C15A 103.6(4) . .
C15A C14A H14A 106.0 . .
C14A C15A H15A 111.0 . .
C14A C15A H15B 111.0 . .
C14A C15A C16A 103.7(4) . .
H15A C15A H15B 109.0 . .
C16A C15A H15A 111.0 . .
C16A C15A H15B 111.0 . .
C15A C16A H16A 110.5 . .
C15A C16A H16B 110.5 . .
C15A C16A C17A 106.3(3) . .
H16A C16A H16B 108.7 . .
C17A C16A H16A 110.5 . .
C17A C16A H16B 110.5 . .
O2A C17A C13A 111.1(3) . .
O2A C17A C16A 113.5(4) . .
O2A C17A C20A 109.9(4) . .
C13A C17A C16A 102.5(3) . .
C20A C17A C13A 110.4(4) . .
C20A C17A C16A 109.2(4) . .
C13A C18A H18A 109.5 . .
C13A C18A H18B 109.5 . .
C13A C18A H18C 109.5 . .
H18A C18A H18B 109.5 . .
H18A C18A H18C 109.5 . .
H18B C18A H18C 109.5 . .
C21A C20A C17A 177.9(6) . .
C20A C21A H21A 180.0 . .
C2B C1B H1B 119.7 . .
C2B C1B C10B 120.6(5) . .
C10B C1B H1B 119.7 . .
C3B O1B H1BA 109.5 . .
C1B C2B H2B 119.8 . .
C3B C2B C1B 120.4(4) . .
C3B C2B H2B 119.8 . .
C17B O2B H2BA 111(3) . .
C2B C3B O1B 121.2(4) . .
C2B C3B C4B 119.1(5) . .
C4B C3B O1B 119.7(5) . .
C3B C4B H4B 119.4 . .
C3B C4B C5B 121.1(5) . .
C5B C4B H4B 119.4 . .
C4B C5B C6B 119.7(5) . .
C10B C5B C4B 120.3(4) . .
C10B C5B C6B 120.0(5) . .
C5B C6B H6BA 107.3 . .
C5B C6B H6BB 107.3 . .
H6BA C6B H6BB 106.9 . .
C7B C6B C5B 120.3(6) . .
C7B C6B H6BA 107.3 . .
C7B C6B H6BB 107.3 . .
C6B C7B H7BA 107.8 . .
C6B C7B H7BB 107.8 . .
C6B C7B C8B 118.1(6) . .
H7BA C7B H7BB 107.1 . .
C8B C7B H7BA 107.8 . .
C8B C7B H7BB 107.8 . .
C7B C8B H8B 108.8 . .
C7B C8B C9B 109.6(5) . .
C9B C8B H8B 108.8 . .
C14B C8B C7B 111.4(5) . .
C14B C8B H8B 108.8 . .
C14B C8B C9B 109.5(4) . .
C8B C9B H9B 105.7 . .
C8B C9B C11B 112.5(4) . .
C10B C9B C8B 111.1(4) . .
C10B C9B H9B 105.7 . .
C10B C9B C11B 115.3(4) . .
C11B C9B H9B 105.7 . .
C1B C10B C9B 123.1(5) . .
C5B C10B C1B 118.5(4) . .
C5B C10B C9B 118.4(4) . .
C9B C11B H11C 109.3 . .
C9B C11B H11D 109.3 . .
C9B C11B C12B 111.8(4) . .
H11C C11B H11D 107.9 . .
C12B C11B H11C 109.3 . .
C12B C11B H11D 109.3 . .
C11B C12B H12C 109.3 . .
C11B C12B H12D 109.3 . .
H12C C12B H12D 108.0 . .
C13B C12B C11B 111.6(4) . .
C13B C12B H12C 109.3 . .
C13B C12B H12D 109.3 . .
C12B C13B C14B 108.8(4) . .
C12B C13B C17B 117.3(4) . .
C12B C13B C18B 108.5(4) . .
C14B C13B C17B 100.5(4) . .
C14B C13B C18B 113.6(5) . .
C17B C13B C18B 108.0(4) . .
C8B C14B C13B 114.6(4) . .
C8B C14B H14B 106.1 . .
C8B C14B C15B 119.8(5) . .
C13B C14B H14B 106.1 . .
C13B C14B C15B 103.2(5) . .
C15B C14B H14B 106.1 . .
C14B C15B H15D 110.8 . .
C14B C15B H15C 110.8 . .
C14B C15B C16B 104.7(5) . .
H15D C15B H15C 108.9 . .
C16B C15B H15D 110.8 . .
C16B C15B H15C 110.8 . .
C15B C16B H16C 110.5 . .
C15B C16B H16D 110.5 . .
C15B C16B C17B 106.0(4) . .
H16C C16B H16D 108.7 . .
C17B C16B H16C 110.5 . .
C17B C16B H16D 110.5 . .
O2B C17B C13B 110.1(4) . .
O2B C17B C16B 113.3(4) . .
O2B C17B C20B 110.3(4) . .
C13B C17B C16B 102.7(4) . .
C20B C17B C13B 110.3(4) . .
C20B C17B C16B 110.0(4) . .
C13B C18B H18D 109.5 . .
C13B C18B H18E 109.5 . .
C13B C18B H18F 109.5 . .
H18D C18B H18E 109.5 . .
H18D C18B H18F 109.5 . .
H18E C18B H18F 109.5 . .
C21B C20B C17B 177.9(6) . .
C20B C21B H21B 180.0 . .
H1XA O1X H1XB 109.5 . .
C24A N3A C24A 118.2(6) . 2_556
C25A N4A C25A 118.9(6) 2_556 .
N3A C24A C25A 121.0(5) . .
N3A C24A C28A 117.6(4) . .
C25A C24A C28A 121.4(4) . .
N4A C25A C24A 120.4(4) . .
N4A C25A C29A 117.2(4) . .
C24A C25A C29A 122.4(5) . .
C24A C28A H28A 109.5 . .
C24A C28A H28B 109.5 . .
C24A C28A H28C 109.5 . .
H28A C28A H28B 109.5 . .
H28A C28A H28C 109.5 . .
H28B C28A H28C 109.5 . .
C25A C29A H29A 109.5 . .
C25A C29A H29B 109.5 . .
C25A C29A H29C 109.5 . .
H29A C29A H29B 109.5 . .
H29A C29A H29C 109.5 . .
H29B C29A H29C 109.5 . .
C22A N1A C22A 118.7(6) 2_657 .
C23A N2A C23A 119.0(6) 2_657 .
H3XA O3X H3XB 109.5 . .
N1A C22A C23A 121.0(5) . .
N1A C22A C26A 117.8(5) . .
C23A C22A C26A 121.2(5) . .
N2A C23A C22A 120.1(5) . .
N2A C23A C27A 117.4(5) . .
C22A C23A C27A 122.4(5) . .
C22A C26A H26A 109.5 . .
C22A C26A H26B 109.5 . .
C22A C26A H26C 109.5 . .
H26A C26A H26B 109.5 . .
H26A C26A H26C 109.5 . .
H26B C26A H26C 109.5 . .
C23A C27A H27A 109.5 . .
C23A C27A H27B 109.5 . .
C23A C27A H27C 109.5 . .
H27A C27A H27B 109.5 . .
H27A C27A H27C 109.5 . .
H27B C27A H27C 109.5 . .
C22B N1B C25B 118.7(4) . .
N1B C22B C22B 120.7(2) . 2_656
N1B C22B C26B 117.8(4) . .
C22B C22B C26B 121.5(3) 2_656 .
N1B C25B C25B 120.5(2) . 2_656
N1B C25B C29B 118.0(4) . .
C25B C25B C29B 121.5(3) 2_656 .
C22B C26B H26D 109.5 . .
C22B C26B H26E 109.5 . .
C22B C26B H26F 109.5 . .
H26D C26B H26E 109.5 . .
H26D C26B H26F 109.5 . .
H26E C26B H26F 109.5 . .
C25B C29B H29D 109.5 . .
C25B C29B H29E 109.5 . .
C25B C29B H29F 109.5 . .
H29D C29B H29E 109.5 . .
H29D C29B H29F 109.5 . .
H29E C29B H29F 109.5 . .
H2XA O2X H2XB 105.0 . .
C24B N2B C23B 118.1(4) . .
N2B C23B C23B 120.7(2) . 2_657
N2B C23B C27B 117.3(4) . .
C23B C23B C27B 122.0(3) 2_657 .
N2B C24B C24B 121.2(3) . 2_657
N2B C24B C28B 116.6(4) . .
C24B C24B C28B 122.2(3) 2_657 .
C23B C27B H27D 109.5 . .
C23B C27B H27E 109.5 . .
C23B C27B H27F 109.5 . .
H27D C27B H27E 109.5 . .
H27D C27B H27F 109.5 . .
H27E C27B H27F 109.5 . .
C24B C28B H28D 109.5 . .
C24B C28B H28E 109.5 . .
C24B C28B H28F 109.5 . .
H28D C28B H28E 109.5 . .
H28D C28B H28F 109.5 . .
H28E C28B H28F 109.5 . .
H4XA O4X H4XB 104.5 . .

loop_
_geom_bond_atom_site_label_1
_geom_bond_atom_site_label_2
_geom_bond_distance
_geom_bond_site_symmetry_2
C1A H1A 0.9300 .
C1A C2A 1.379(6) .
C1A C10A 1.385(6) .
O1A H1AA 0.8200 .
O1A C3A 1.354(5) .
C2A H2A 0.9300 .
C2A C3A 1.365(6) .
O2A H2AA 0.89(6) .
O2A C17A 1.401(6) .
C3A C4A 1.380(6) .
C4A H4A 0.9300 .
C4A C5A 1.373(6) .
C5A C6A 1.502(7) .
C5A C10A 1.392(7) .
C6A H6AA 0.9700 .
C6A H6AB 0.9700 .
C6A C7A 1.450(8) .
C7A H7AB 0.9700 .
C7A H7AA 0.9700 .
C7A C8A 1.515(7) .
C8A H8A 0.9800 .
C8A C9A 1.532(5) .
C8A C14A 1.516(6) .
C9A H9A 0.9800 .
C9A C10A 1.508(6) .
C9A C11A 1.516(6) .
C11A H11A 0.9700 .
C11A H11B 0.9700 .
C11A C12A 1.527(6) .
C12A H12A 0.9700 .
C12A H12B 0.9700 .
C12A C13A 1.524(6) .
C13A C14A 1.524(6) .
C13A C17A 1.549(6) .
C13A C18A 1.539(6) .
C14A H14A 0.9800 .
C14A C15A 1.533(6) .
C15A H15A 0.9700 .
C15A H15B 0.9700 .
C15A C16A 1.551(7) .
C16A H16A 0.9700 .
C16A H16B 0.9700 .
C16A C17A 1.559(6) .
C17A C20A 1.481(7) .
C18A H18A 0.9600 .
C18A H18B 0.9600 .
C18A H18C 0.9600 .
C20A C21A 1.174(7) .
C21A H21A 0.9300 .
C1B H1B 0.9300 .
C1B C2B 1.381(7) .
C1B C10B 1.394(6) .
O1B H1BA 0.8200 .
O1B C3B 1.377(6) .
C2B H2B 0.9300 .
C2B C3B 1.368(8) .
O2B H2BA 0.83(5) .
O2B C17B 1.414(6) .
C3B C4B 1.376(7) .
C4B H4B 0.9300 .
C4B C5B 1.378(7) .
C5B C6B 1.489(7) .
C5B C10B 1.376(7) .
C6B H6BA 0.9700 .
C6B H6BB 0.9700 .
C6B C7B 1.383(9) .
C7B H7BA 0.9700 .
C7B H7BB 0.9700 .
C7B C8B 1.522(9) .
C8B H8B 0.9800 .
C8B C9B 1.526(6) .
C8B C14B 1.497(7) .
C9B H9B 0.9800 .
C9B C10B 1.518(6) .
C9B C11B 1.530(7) .
C11B H11C 0.9700 .
C11B H11D 0.9700 .
C11B C12B 1.531(6) .
C12B H12C 0.9700 .
C12B H12D 0.9700 .
C12B C13B 1.517(7) .
C13B C14B 1.531(7) .
C13B C17B 1.541(6) .
C13B C18B 1.544(7) .
C14B H14B 0.9800 .
C14B C15B 1.538(7) .
C15B H15D 0.9700 .
C15B H15C 0.9700 .
C15B C16B 1.541(8) .
C16B H16C 0.9700 .
C16B H16D 0.9700 .
C16B C17B 1.554(8) .
C17B C20B 1.475(7) .
C18B H18D 0.9600 .
C18B H18E 0.9600 .
C18B H18F 0.9600 .
C20B C21B 1.175(7) .
C21B H21B 0.9300 .
O1X H1XA 0.8500 .
O1X H1XB 0.8498 .
N3A C24A 1.334(5) .
N3A C24A 1.334(5) 2_556
N4A C25A 1.334(5) 2_556
N4A C25A 1.334(5) .
C24A C25A 1.389(7) .
C24A C28A 1.499(7) .
C25A C29A 1.489(6) .
C28A H28A 0.9600 .
C28A H28B 0.9600 .
C28A H28C 0.9600 .
C29A H29A 0.9600 .
C29A H29B 0.9600 .
C29A H29C 0.9600 .
N1A C22A 1.332(6) .
N1A C22A 1.332(6) 2_657
N2A C23A 1.340(6) 2_657
N2A C23A 1.340(6) .
O3X H3XA 0.8499 .
O3X H3XB 0.8501 .
C22A C23A 1.397(7) .
C22A C26A 1.487(7) .
C23A C27A 1.487(7) .
C26A H26A 0.9600 .
C26A H26B 0.9600 .
C26A H26C 0.9600 .
C27A H27A 0.9600 .
C27A H27B 0.9600 .
C27A H27C 0.9600 .
N1B C22B 1.330(5) .
N1B C25B 1.349(6) .
C22B C22B 1.394(8) 2_656
C22B C26B 1.487(6) .
C25B C25B 1.381(9) 2_656
C25B C29B 1.499(6) .
C26B H26D 0.9600 .
C26B H26E 0.9600 .
C26B H26F 0.9600 .
C29B H29D 0.9600 .
C29B H29E 0.9600 .
C29B H29F 0.9600 .
O2X H2XA 0.8496 .
O2X H2XB 0.8473 .
N2B C23B 1.344(6) .
N2B C24B 1.340(6) .
C23B C23B 1.388(9) 2_657
C23B C27B 1.489(6) .
C24B C24B 1.372(9) 2_657
C24B C28B 1.505(7) .
C27B H27D 0.9600 .
C27B H27E 0.9600 .
C27B H27F 0.9600 .
C28B H28D 0.9600 .
C28B H28E 0.9600 .
C28B H28F 0.9600 .
O4X H4XA 0.8502 .
O4X H4XB 0.8504 .

loop_
_geom_hbond_atom_site_label_D
_geom_hbond_atom_site_label_H
_geom_hbond_atom_site_label_A
_geom_hbond_distance_DH
_geom_hbond_distance_HA
_geom_hbond_distance_DA
_geom_hbond_angle_DHA
_geom_hbond_site_symmetry_A
O2A H2AA N1B 0.89(6) 2.00(6) 2.892(5) 174(5) .
O2B H2BA N2B 0.83(5) 2.04(5) 2.868(5) 172(5) .
O1X H1XA O1B 0.85 2.04 2.713(6) 135.4 3_445
O1X H1XB N3A 0.85 2.15 2.868(8) 142.7 .
C29A H29C O2A 0.96 2.38 3.249(6) 151.1 .
O3X H3XA N2A 0.85 2.16 2.836(8) 136.4 .
O3X H3XB O1A 0.85 1.81 2.655(4) 175.1 .
C26A H26A O4X 0.96 2.50 3.349(9) 148.1 3_445
C26A H26C O2B 0.96 2.55 3.417(7) 149.9 3_445
C27A H27A O2B 0.96 2.51 3.379(6) 150.3 3_445
C29B H29E O2A 0.96 2.60 3.440(6) 145.7 .
O2X H2XA O1B 0.85 2.15 2.642(4) 116.4 2_656
O2X H2XB N4A 0.85 2.27 2.803(8) 120.8 .

loop_
_geom_torsion_atom_site_label_1
_geom_torsion_atom_site_label_2
_geom_torsion_atom_site_label_3
_geom_torsion_atom_site_label_4
_geom_torsion
_geom_torsion_site_symmetry_1
_geom_torsion_site_symmetry_4
C1A C2A C3A O1A -178.7(4) . .
C1A C2A C3A C4A 0.1(7) . .
O1A C3A C4A C5A 178.5(5) . .
C2A C1A C10A C5A 0.4(7) . .
C2A C1A C10A C9A 179.1(4) . .
C2A C3A C4A C5A -0.3(7) . .
C3A C4A C5A C6A -178.7(6) . .
C3A C4A C5A C10A 0.6(8) . .
C4A C5A C6A C7A -138.0(6) . .
C4A C5A C10A C1A -0.6(7) . .
C4A C5A C10A C9A -179.5(4) . .
C5A C6A C7A C8A -36.9(9) . .
C6A C5A C10A C1A 178.8(6) . .
C6A C5A C10A C9A -0.1(7) . .
C6A C7A C8A C9A -8.5(7) . .
C6A C7A C8A C14A -130.2(6) . .
C7A C8A C9A C10A 49.1(5) . .
C7A C8A C9A C11A -179.8(4) . .
C7A C8A C14A C13A 180.0(4) . .
C7A C8A C14A C15A -56.1(6) . .
C8A C9A C10A C1A 135.3(5) . .
C8A C9A C10A C5A -45.9(6) . .
C8A C9A C11A C12A 56.4(5) . .
C8A C14A C15A C16A -163.6(4) . .
C9A C8A C14A C13A 56.3(5) . .
C9A C8A C14A C15A -179.8(4) . .
C9A C11A C12A C13A -55.4(6) . .
C10A C1A C2A C3A -0.1(8) . .
C10A C5A C6A C7A 42.6(9) . .
C10A C9A C11A C12A -175.0(4) . .
C11A C9A C10A C1A 5.9(7) . .
C11A C9A C10A C5A -175.4(4) . .
C11A C12A C13A C14A 53.9(5) . .
C11A C12A C13A C17A 166.6(4) . .
C11A C12A C13A C18A -70.4(5) . .
C12A C13A C14A C8A -56.6(5) . .
C12A C13A C14A C15A 171.6(4) . .
C12A C13A C17A O2A 77.9(5) . .
C12A C13A C17A C16A -160.5(4) . .
C12A C13A C17A C20A -44.3(5) . .
C13A C14A C15A C16A -34.4(5) . .
C14A C8A C9A C10A 173.9(4) . .
C14A C8A C9A C11A -55.0(5) . .
C14A C13A C17A O2A -164.4(3) . .
C14A C13A C17A C16A -42.9(4) . .
C14A C13A C17A C20A 73.3(4) . .
C14A C15A C16A C17A 6.9(6) . .
C15A C16A C17A O2A 142.2(4) . .
C15A C16A C17A C13A 22.3(5) . .
C15A C16A C17A C20A -94.8(5) . .
C17A C13A C14A C8A -179.7(4) . .
C17A C13A C14A C15A 48.4(4) . .
C18A C13A C14A C8A 65.9(5) . .
C18A C13A C14A C15A -66.0(5) . .
C18A C13A C17A O2A -46.1(5) . .
C18A C13A C17A C16A 75.5(4) . .
C18A C13A C17A C20A -168.3(4) . .
C1B C2B C3B O1B -179.0(4) . .
C1B C2B C3B C4B 0.6(8) . .
O1B C3B C4B C5B -178.9(5) . .
C2B C1B C10B C5B 0.1(7) . .
C2B C1B C10B C9B -179.3(4) . .
C2B C3B C4B C5B 1.5(8) . .
C3B C4B C5B C6B 175.5(7) . .
C3B C4B C5B C10B -2.8(8) . .
C4B C5B C6B C7B -164.7(8) . .
C4B C5B C10B C1B 2.0(8) . .
C4B C5B C10B C9B -178.6(5) . .
C5B C6B C7B C8B 6.7(14) . .
C6B C5B C10B C1B -176.3(6) . .
C6B C5B C10B C9B 3.1(8) . .
C6B C7B C8B C9B -40.3(10) . .
C6B C7B C8B C14B -161.5(8) . .
C7B C8B C9B C10B 54.0(6) . .
C7B C8B C9B C11B -175.1(5) . .
C7B C8B C14B C13B 177.3(5) . .
C7B C8B C14B C15B -59.3(8) . .
C8B C9B C10B C1B 142.0(5) . .
C8B C9B C10B C5B -37.3(6) . .
C8B C9B C11B C12B 53.1(5) . .
C8B C14B C15B C16B -160.0(5) . .
C9B C8B C14B C13B 56.0(6) . .
C9B C8B C14B C15B 179.3(5) . .
C9B C11B C12B C13B -54.5(5) . .
C10B C1B C2B C3B -1.4(7) . .
C10B C5B C6B C7B 13.5(13) . .
C10B C9B C11B C12B -178.2(4) . .
C11B C9B C10B C1B 12.6(6) . .
C11B C9B C10B C5B -166.7(4) . .
C11B C12B C13B C14B 54.9(5) . .
C11B C12B C13B C17B 168.1(4) . .
C11B C12B C13B C18B -69.2(5) . .
C12B C13B C14B C8B -57.5(6) . .
C12B C13B C14B C15B 170.6(5) . .
C12B C13B C17B O2B 77.4(5) . .
C12B C13B C17B C16B -161.7(5) . .
C12B C13B C17B C20B -44.5(6) . .
C13B C14B C15B C16B -31.3(7) . .
C14B C8B C9B C10B 176.5(4) . .
C14B C8B C9B C11B -52.6(6) . .
C14B C13B C17B O2B -164.8(4) . .
C14B C13B C17B C16B -43.9(5) . .
C14B C13B C17B C20B 73.2(5) . .
C14B C15B C16B C17B 3.7(7) . .
C15B C16B C17B O2B 143.7(5) . .
C15B C16B C17B C13B 25.0(6) . .
C15B C16B C17B C20B -92.4(6) . .
C17B C13B C14B C8B 178.7(4) . .
C17B C13B C14B C15B 46.8(5) . .
C18B C13B C14B C8B 63.5(6) . .
C18B C13B C14B C15B -68.4(6) . .
C18B C13B C17B O2B -45.5(6) . .
C18B C13B C17B C16B 75.4(5) . .
C18B C13B C17B C20B -167.5(5) . .
N3A C24A C25A N4A -2.8(7) . .
N3A C24A C25A C29A 178.5(4) . .
C24A N3A C24A C25A 1.3(3) 2_556 .
C24A N3A C24A C28A -178.1(5) 2_556 .
C25A N4A C25A C24A 1.3(3) 2_556 .
C25A N4A C25A C29A -179.8(4) 2_556 .
C28A C24A C25A N4A 176.6(4) . .
C28A C24A C25A C29A -2.1(7) . .
N1A C22A C23A N2A -0.2(7) . .
N1A C22A C23A C27A -179.3(4) . .
C22A N1A C22A C23A 0.1(3) 2_657 .
C22A N1A C22A C26A -179.1(5) 2_657 .
C23A N2A C23A C22A 0.1(3) 2_657 .
C23A N2A C23A C27A 179.2(5) 2_657 .
C26A C22A C23A N2A 178.9(4) . .
C26A C22A C23A C27A -0.1(8) . .
C22B N1B C25B C25B -2.1(7) . 2_656
C22B N1B C25B C29B 179.2(4) . .
C25B N1B C22B C22B 0.8(8) . 2_656
C25B N1B C22B C26B -178.4(4) . .
C23B N2B C24B C24B -0.6(8) . 2_657
C23B N2B C24B C28B 178.9(4) . .
C24B N2B C23B C23B 1.4(8) . 2_657
C24B N2B C23B C27B -178.3(4) . .
